data_4100645
loop_
_publ_author_name
'Cametti, Massimo'
'Nissinen, Maija'
'Dalla Cort, Antonella'
'Mandolini, Luigi'
'Rissanen, Kari'

_publ_section_title
;
 Recognition of Alkali Metal Halide Contact Ion Pairs by Uranyl--Salophen
 Receptors Bearing Aromatic Sidearms. The Role of Cation--\p Interactions
;
_journal_coden_ASTM JACSAT
_journal_issue 11
_journal_name_full 'Journal of the American Chemical Society'
_journal_page_first 3831
_journal_page_last 3837
_journal_paper_doi 10.1021/ja042807n
_journal_volume 127
_journal_year 2005
_chemical_formula_moiety 'C34 H26 N2 O6 U , Cs1+ , Cl1- , (C2 H3 N)2'
_chemical_formula_sum 'C38 H32 Cl Cs N4 O6 U'
_chemical_formula_weight 1047.07
_space_group_IT_number 2
_symmetry_cell_setting triclinic
_symmetry_space_group_name_Hall '-P 1'
_symmetry_space_group_name_H-M 'P -1'
_cell_angle_alpha 108.135(2)
_cell_angle_beta 97.069(1)
_cell_angle_gamma 108.179(2)
_cell_formula_units_Z 2
_cell_length_a 12.0338(3)
_cell_length_b 12.3620(3)
_cell_length_c 14.5835(5)
_cell_measurement_temperature 173(2)
_cell_volume 1899.66(9)
_diffrn_ambient_temperature 173(2)
_exptl_crystal_density_diffrn 1.831
_cod_depositor_comments
;
 Added full bibliography and corrected the author names.
 
 Antanas Vaitkus,
 2019-04-05
;
_cod_database_code 4100645

loop_
_symmetry_equiv_pos_as_xyz
'x, y, z'
'-x, -y, -z'

loop_
_atom_site_label
_atom_site_type_symbol
_atom_site_fract_x
_atom_site_fract_y
_atom_site_fract_z
_atom_site_U_iso_or_equiv
_atom_site_adp_type
_atom_site_occupancy
_atom_site_symmetry_multiplicity
_atom_site_calc_flag
_atom_site_refinement_flags
_atom_site_disorder_assembly
_atom_site_disorder_group
C1 C 0.9658(8) 0.2935(8) 1.4171(7) 0.023(2) Uani 1 1 d . . .
C2 C 1.0635(9) 0.3875(9) 1.4134(7) 0.026(2) Uani 1 1 d . . .
C3 C 1.1606(9) 0.4540(10) 1.4953(8) 0.035(3) Uani 1 1 d . . .
H3 H 1.2283 0.5171 1.4926 0.041 Uiso 1 1 calc R . .
C4 C 1.1587(10) 0.4280(10) 1.5820(8) 0.040(3) Uani 1 1 d . . .
H4 H 1.2234 0.4762 1.6395 0.048 Uiso 1 1 calc R . .
C5 C 1.0628(10) 0.3323(11) 1.5842(8) 0.043(3) Uani 1 1 d . . .
H5 H 1.0638 0.3133 1.6425 0.052 Uiso 1 1 calc R . .
C6 C 0.9654(9) 0.2638(9) 1.5026(7) 0.028(2) Uani 1 1 d . . .
H6 H 0.8997 0.1982 1.5045 0.034 Uiso 1 1 calc R . .
C8 C 0.7599(9) 0.1923(9) 1.3392(7) 0.028(2) Uani 1 1 d . . .
H8 H 0.7493 0.2228 1.4045 0.033 Uiso 1 1 calc R . .
C9 C 0.6532(9) 0.1136(8) 1.2624(7) 0.025(2) Uani 1 1 d . . .
C10 C 0.6598(8) 0.0386(8) 1.1683(7) 0.023(2) Uani 1 1 d . . .
C11 C 0.5521(9) -0.0514(9) 1.1020(8) 0.030(2) Uani 1 1 d . . .
C12 C 0.4413(9) -0.0542(10) 1.1198(8) 0.034(3) Uani 1 1 d . . .
H12 H 0.3692 -0.1091 1.0708 0.041 Uiso 1 1 calc R . .
C13 C 0.4361(10) 0.0252(10) 1.2114(9) 0.044(3) Uani 1 1 d . . .
H13 H 0.3602 0.0232 1.2244 0.053 Uiso 1 1 calc R . .
C14 C 0.5381(10) 0.1032(10) 1.2799(9) 0.035(3) Uani 1 1 d . . .
H14 H 0.5328 0.1532 1.3423 0.042 Uiso 1 1 calc R . .
C16 C 0.4585(10) -0.2345(10) 0.9551(9) 0.044(3) Uani 1 1 d . . .
H16A H 0.4101 -0.2079 0.9131 0.053 Uiso 1 1 calc R . .
H16B H 0.4081 -0.2696 0.9953 0.053 Uiso 1 1 calc R . .
C17 C 0.4994(9) -0.3284(9) 0.8912(8) 0.031(2) Uani 1 1 d . . .
C18 C 0.4945(12) -0.3471(12) 0.7934(10) 0.062(4) Uani 1 1 d . . .
H18 H 0.4618 -0.3024 0.7629 0.075 Uiso 1 1 calc R . .
C19 C 0.5389(17) -0.4344(17) 0.7371(12) 0.092(6) Uani 1 1 d . . .
H19 H 0.5367 -0.4492 0.6689 0.111 Uiso 1 1 calc R . .
C21 C 0.5874(12) -0.4790(12) 0.8790(15) 0.071(5) Uani 1 1 d . . .
H21 H 0.6194 -0.5243 0.9092 0.085 Uiso 1 1 calc R . .
C22 C 0.5445(10) -0.3963(10) 0.9334(10) 0.047(3) Uani 1 1 d . . .
H22 H 0.5458 -0.3854 1.0010 0.057 Uiso 1 1 calc R . .
C24 C 1.1121(8) 0.5139(8) 1.3220(7) 0.025(2) Uani 1 1 d . . .
H24 H 1.1462 0.5784 1.3855 0.029 Uiso 1 1 calc R . .
C25 C 1.1259(8) 0.5470(8) 1.2364(7) 0.022(2) Uani 1 1 d . . .
C26 C 1.1120(8) 0.4578(8) 1.1434(7) 0.019(2) Uani 1 1 d . . .
C27 C 1.1392(8) 0.4959(8) 1.0641(7) 0.021(2) Uani 1 1 d . . .
C28 C 1.1661(8) 0.6172(9) 1.0761(7) 0.027(2) Uani 1 1 d . . .
H28 H 1.1772 0.6417 1.0212 0.032 Uiso 1 1 calc R . .
C29 C 1.1771(9) 0.7049(9) 1.1689(7) 0.027(2) Uani 1 1 d . . .
H29 H 1.1957 0.7883 1.1767 0.032 Uiso 1 1 calc R . .
C30 C 1.1609(8) 0.6694(8) 1.2486(7) 0.027(2) Uani 1 1 d . . .
H30 H 1.1738 0.7294 1.3124 0.032 Uiso 1 1 calc R . .
C32 C 1.1585(9) 0.4316(9) 0.8955(7) 0.028(2) Uani 1 1 d . . .
H32A H 1.2336 0.5048 0.9155 0.034 Uiso 1 1 calc R . .
H32B H 1.0917 0.4496 0.8648 0.034 Uiso 1 1 calc R . .
C33 C 1.1721(9) 0.3248(8) 0.8231(7) 0.023(2) Uani 1 1 d . . .
C34 C 1.2687(9) 0.3377(10) 0.7815(8) 0.033(3) Uani 1 1 d . . .
H34 H 1.3297 0.4166 0.8002 0.040 Uiso 1 1 calc R . .
C35 C 1.2789(10) 0.2394(11) 0.7138(9) 0.046(3) Uani 1 1 d . . .
H35 H 1.3455 0.2520 0.6842 0.056 Uiso 1 1 calc R . .
C36 C 1.1957(12) 0.1218(11) 0.6863(10) 0.052(3) Uani 1 1 d . . .
H36 H 1.2054 0.0536 0.6404 0.063 Uiso 1 1 calc R . .
C37 C 1.0971(11) 0.1070(10) 0.7286(8) 0.042(3) Uani 1 1 d . . .
H37 H 1.0385 0.0273 0.7120 0.051 Uiso 1 1 calc R . .
C38 C 1.0840(10) 0.2069(9) 0.7941(8) 0.035(3) Uani 1 1 d . . .
H38 H 1.0145 0.1960 0.8201 0.041 Uiso 1 1 calc R . .
N7 N 0.8701(7) 0.2269(7) 1.3295(5) 0.0220(18) Uani 1 1 d . . .
O1 O 1.0187(5) 0.1332(6) 1.1811(4) 0.0235(15) Uani 1 1 d . . .
O2 O 0.8346(6) 0.3014(6) 1.1529(5) 0.0274(16) Uani 1 1 d . . .
O10 O 0.7628(6) 0.0459(6) 1.1447(5) 0.0250(15) Uani 1 1 d . . .
O15 O 0.5648(6) -0.1318(6) 1.0193(5) 0.0300(16) Uani 1 1 d . . .
N23 N 1.0573(7) 0.4040(7) 1.3208(5) 0.0212(17) Uani 1 1 d . . .
O26 O 1.0824(5) 0.3408(5) 1.1294(5) 0.0238(15) Uani 1 1 d . . .
O31 O 1.1337(6) 0.4040(6) 0.9802(5) 0.0260(15) Uani 1 1 d . . .
Cl1 Cl 0.8729(2) 0.1042(2) 0.96103(17) 0.0276(5) Uani 1 1 d . . .
Cs1 Cs 0.81861(6) -0.16122(5) 0.99376(5) 0.03090(18) Uani 1 1 d . . .
U1 U 0.92525(3) 0.21590(3) 1.16445(3) 0.02064(12) Uani 1 1 d . . .
C20 C 0.5847(15) -0.4959(15) 0.7850(18) 0.091(6) Uani 1 1 d . . .
H20 H 0.6157 -0.5533 0.7489 0.109 Uiso 1 1 calc R . .
N100 N 1.2511(11) -0.0101(12) 0.4375(9) 0.071(3) Uani 1 1 d . . .
C104 C 1.4429(12) 0.7822(14) 1.4228(10) 0.059(4) Uani 1 1 d . . .
C101 C 1.2436(12) 0.0687(14) 0.4150(10) 0.060(4) Uani 1 1 d . . .
C102 C 1.2307(15) 0.1655(15) 0.3852(13) 0.090(5) Uani 1 1 d . . .
H10A H 1.1941 0.1325 0.3135 0.135 Uiso 1 1 calc R . .
H10B H 1.3102 0.2297 0.4000 0.135 Uiso 1 1 calc R . .
H10C H 1.1790 0.2002 0.4216 0.135 Uiso 1 1 calc R . .
C105 C 1.4716(12) 0.8680(13) 1.3730(10) 0.065(4) Uani 1 1 d . . .
H10D H 1.4174 0.9134 1.3807 0.097 Uiso 1 1 calc R . .
H10E H 1.4615 0.8233 1.3022 0.097 Uiso 1 1 calc R . .
H10F H 1.5552 0.9255 1.4024 0.097 Uiso 1 1 calc R . .
N103 N 1.4220(13) 0.7169(13) 1.4626(9) 0.086(4) Uani 1 1 d . . .

loop_
_atom_site_aniso_label
_atom_site_aniso_U_11
_atom_site_aniso_U_22
_atom_site_aniso_U_33
_atom_site_aniso_U_23
_atom_site_aniso_U_13
_atom_site_aniso_U_12
C1 0.026(6) 0.020(5) 0.025(5) 0.010(5) 0.012(5) 0.009(4)
C2 0.036(6) 0.023(5) 0.018(5) 0.007(5) 0.009(5) 0.011(5)
C3 0.027(6) 0.042(7) 0.040(7) 0.019(6) 0.016(5) 0.012(5)
C4 0.041(7) 0.042(7) 0.032(6) 0.009(6) 0.004(5) 0.015(6)
C5 0.047(8) 0.053(8) 0.033(6) 0.021(6) 0.008(6) 0.017(7)
C6 0.036(6) 0.035(6) 0.026(6) 0.015(5) 0.022(5) 0.021(5)
C8 0.042(7) 0.023(6) 0.026(6) 0.009(5) 0.020(5) 0.018(5)
C9 0.025(6) 0.017(5) 0.030(6) 0.006(5) 0.011(5) 0.007(5)
C10 0.019(6) 0.018(5) 0.041(6) 0.017(5) 0.012(5) 0.009(4)
C11 0.024(6) 0.026(6) 0.043(7) 0.019(5) 0.010(5) 0.008(5)
C12 0.024(6) 0.031(6) 0.046(7) 0.013(6) 0.012(5) 0.009(5)
C13 0.020(6) 0.033(7) 0.065(8) 0.011(7) 0.013(6) -0.003(5)
C14 0.037(7) 0.035(6) 0.049(7) 0.018(6) 0.030(6) 0.025(6)
C16 0.033(7) 0.035(7) 0.054(8) 0.011(6) 0.003(6) 0.008(6)
C17 0.025(6) 0.020(5) 0.032(6) 0.000(5) -0.008(5) 0.002(5)
C18 0.064(10) 0.049(8) 0.047(8) 0.017(7) 0.003(7) -0.010(7)
C19 0.093(14) 0.076(12) 0.059(10) 0.000(10) 0.038(10) -0.014(11)
C21 0.039(9) 0.030(8) 0.108(14) 0.001(9) -0.016(9) 0.003(7)
C22 0.032(7) 0.030(7) 0.067(9) 0.012(7) 0.007(6) 0.004(6)
C24 0.026(6) 0.017(5) 0.025(5) 0.001(5) 0.004(4) 0.008(5)
C25 0.018(5) 0.021(5) 0.030(6) 0.017(5) 0.010(4) 0.004(4)
C26 0.013(5) 0.020(5) 0.023(5) 0.005(4) 0.008(4) 0.007(4)
C27 0.016(5) 0.018(5) 0.021(5) 0.005(5) -0.001(4) 0.001(4)
C28 0.027(6) 0.026(6) 0.036(6) 0.018(5) 0.013(5) 0.012(5)
C29 0.031(6) 0.016(5) 0.038(6) 0.011(5) 0.013(5) 0.010(5)
C30 0.025(6) 0.018(5) 0.031(6) 0.008(5) 0.007(5) 0.000(4)
C32 0.033(6) 0.028(6) 0.027(5) 0.016(5) 0.010(5) 0.008(5)
C33 0.034(6) 0.023(5) 0.016(5) 0.008(4) 0.006(4) 0.013(5)
C34 0.024(6) 0.037(6) 0.037(6) 0.009(6) 0.016(5) 0.010(5)
C35 0.035(7) 0.059(9) 0.051(7) 0.020(7) 0.028(6) 0.019(7)
C36 0.064(9) 0.036(7) 0.063(9) 0.020(7) 0.022(7) 0.023(7)
C37 0.046(8) 0.032(7) 0.044(7) 0.017(6) 0.011(6) 0.005(6)
C38 0.037(7) 0.028(6) 0.032(6) 0.007(5) 0.008(5) 0.008(5)
N7 0.030(5) 0.024(4) 0.019(4) 0.015(4) 0.011(4) 0.012(4)
O1 0.015(4) 0.030(4) 0.026(4) 0.013(3) 0.008(3) 0.005(3)
O2 0.033(4) 0.026(4) 0.022(4) 0.009(3) 0.005(3) 0.009(3)
O10 0.027(4) 0.022(4) 0.026(4) 0.009(3) 0.010(3) 0.007(3)
O15 0.021(4) 0.020(4) 0.038(4) -0.002(3) 0.008(3) 0.004(3)
N23 0.022(5) 0.019(4) 0.022(4) 0.009(4) 0.008(3) 0.004(4)
O26 0.024(4) 0.010(3) 0.034(4) 0.006(3) 0.013(3) 0.001(3)
O31 0.027(4) 0.026(4) 0.024(4) 0.011(3) 0.009(3) 0.007(3)
Cl1 0.0263(14) 0.0262(13) 0.0269(13) 0.0101(11) 0.0069(11) 0.0050(11)
Cs1 0.0275(4) 0.0236(4) 0.0429(4) 0.0122(3) 0.0156(3) 0.0087(3)
U1 0.0204(2) 0.0194(2) 0.0228(2) 0.00874(16) 0.00792(15) 0.00640(16)
C20 0.056(11) 0.052(11) 0.123(18) -0.019(12) 0.032(12) 0.014(9)
N100 0.068(9) 0.077(9) 0.075(9) 0.022(8) 0.027(7) 0.041(8)
C104 0.049(9) 0.064(10) 0.043(8) -0.005(8) 0.011(7) 0.019(8)
C101 0.056(9) 0.056(9) 0.062(9) 0.009(8) 0.015(7) 0.026(8)
C102 0.081(12) 0.085(12) 0.131(16) 0.055(12) 0.027(11) 0.050(10)
C105 0.057(9) 0.073(10) 0.070(10) 0.029(9) 0.019(8) 0.027(8)
N103 0.110(12) 0.087(10) 0.052(8) 0.022(8) 0.021(8) 0.029(9)

loop_
_geom_bond_atom_site_label_1
_geom_bond_atom_site_label_2
_geom_bond_distance
_geom_bond_site_symmetry_2
_geom_bond_publ_flag
C1 C2 1.392(13) . ?
C1 C6 1.406(12) . ?
C1 N7 1.423(12) . ?
C2 C3 1.383(14) . ?
C2 N23 1.425(11) . ?
C3 C4 1.400(14) . ?
C4 C5 1.383(15) . ?
C5 C6 1.384(14) . ?
C8 N7 1.301(12) . ?
C8 C9 1.428(14) . ?
C9 C14 1.413(13) . ?
C9 C10 1.425(13) . ?
C10 O10 1.310(11) . ?
C10 C11 1.405(14) . ?
C11 O15 1.364(12) . ?
C11 C12 1.381(14) . ?
C12 C13 1.412(15) . ?
C13 C14 1.340(15) . ?
C16 O15 1.441(12) . ?
C16 C17 1.503(15) . ?
C17 C18 1.362(16) . ?
C17 C22 1.379(14) . ?
C17 Cs1 3.601(10) . ?
C18 C19 1.43(2) . ?
C19 C20 1.37(2) . ?
C21 C20 1.32(2) . ?
C21 C22 1.366(19) . ?
C21 Cs1 3.730(13) . ?
C22 Cs1 3.437(11) . ?
C24 N23 1.305(11) . ?
C24 C25 1.443(12) . ?
C25 C30 1.383(12) . ?
C25 C26 1.408(13) . ?
C26 O26 1.318(10) . ?
C26 C27 1.415(12) . ?
C27 O31 1.364(11) . ?
C27 C28 1.380(13) . ?
C28 C29 1.407(14) . ?
C29 C30 1.379(13) . ?
C32 O31 1.422(10) . ?
C32 C33 1.481(13) . ?
C33 C34 1.365(13) . ?
C33 C38 1.403(14) . ?
C33 Cs1 3.830(8) 2_757 ?
C34 C35 1.357(15) . ?
C35 C36 1.381(16) . ?
C36 C37 1.390(16) . ?
C37 C38 1.373(15) . ?
C37 Cs1 3.841(11) 2_757 ?
C38 Cs1 3.446(10) 2_757 ?
N7 U1 2.549(7) . ?
O1 U1 1.781(6) . ?
O1 Cs1 3.437(6) 2_757 ?
O1 Cs1 3.637(6) . ?
O2 U1 1.766(6) . ?
O10 U1 2.289(6) . ?
O10 Cs1 3.128(6) . ?
O15 Cs1 3.238(6) . ?
N23 U1 2.575(7) . ?
O26 U1 2.265(6) . ?
O26 Cs1 3.045(6) 2_757 ?
O31 Cs1 3.348(6) 2_757 ?
Cl1 U1 2.748(2) . ?
Cl1 Cs1 3.337(2) . ?
Cl1 Cs1 3.491(2) 2_757 ?
Cs1 O26 3.045(6) 2_757 ?
Cs1 O31 3.348(6) 2_757 ?
Cs1 O1 3.437(6) 2_757 ?
Cs1 C38 3.446(10) 2_757 ?
Cs1 Cl1 3.491(2) 2_757 ?
U1 Cs1 4.1666(7) 2_757 ?
N100 C101 1.145(16) . ?
C104 N103 1.118(17) . ?
C104 C105 1.44(2) . ?
C101 C102 1.438(19) . ?
